data_1506444
loop_
_publ_author_name
'Jiang, Yan'
'Li, Huijun'
'Li, Ping'
'Cai, Zhaohui'
'Ye, Wencai'

_publ_section_title
;
 Steroidal alkaloids from the bulbs of Fritillaria puqiensis.
;
_journal_issue 2
_journal_name_full 'Journal of natural products'
_journal_page_first 264
_journal_page_last 267
_journal_paper_doi 10.1021/np0497649
_journal_volume 68
_journal_year 2005
_chemical_formula_moiety 'C28 H47 N O3, H2 O '
_chemical_formula_sum 'C28 H49 N O4'
_chemical_formula_weight 463.68
_chemical_melting_point 533.5(5)
_chemical_name_common 'puqienine A'
_chemical_name_systematic
;
?
;
_space_group_IT_number 19
_symmetry_cell_setting orthorhombic
_symmetry_space_group_name_Hall 'P 2ac 2ab'
_symmetry_space_group_name_H-M 'P 21 21 21'
_atom_sites_solution_hydrogens geom
_atom_sites_solution_primary direct
_atom_sites_solution_secondary difmap
_audit_creation_method SHELXL-97
_cell_angle_alpha 90.00
_cell_angle_beta 90.00
_cell_angle_gamma 90.00
_cell_formula_units_Z 4
_cell_length_a 11.213(2)
_cell_length_b 14.543(3)
_cell_length_c 16.498(3)
_cell_measurement_reflns_used 25
_cell_measurement_temperature 293(2)
_cell_measurement_theta_max 13
_cell_measurement_theta_min 10
_cell_volume 2690.3(9)
_computing_cell_refinement 'CAD4 Software'
_computing_data_collection 'CAD4 Software(Enraf-Nonius,1989)'
_computing_data_reduction 'XCAD4(Harms & Wocadlo,1995)'
_computing_structure_refinement 'SHELXL-97 (Sheldrick, 1997)'
_computing_structure_solution 'SHELXS-97 (Sheldrick, 1990)'
_diffrn_ambient_temperature 293(2)
_diffrn_measured_fraction_theta_full 0.996
_diffrn_measured_fraction_theta_max 0.996
_diffrn_measurement_device_type 'Nonius CAD4'
_diffrn_measurement_method \w/2\q
_diffrn_radiation_monochromator graphite
_diffrn_radiation_source 'fine-focus sealed tube'
_diffrn_radiation_type MoK\a
_diffrn_radiation_wavelength 0.71073
_diffrn_reflns_av_R_equivalents 0.0000
_diffrn_reflns_av_sigmaI/netI 0.1305
_diffrn_reflns_limit_h_max 13
_diffrn_reflns_limit_h_min 0
_diffrn_reflns_limit_k_max 17
_diffrn_reflns_limit_k_min 0
_diffrn_reflns_limit_l_max 19
_diffrn_reflns_limit_l_min 0
_diffrn_reflns_number 2957
_diffrn_reflns_theta_full 25.95
_diffrn_reflns_theta_max 25.95
_diffrn_reflns_theta_min 1.87
_diffrn_standards_decay_% 0
_diffrn_standards_interval_count 200
_diffrn_standards_interval_time 2h
_diffrn_standards_number 3
_exptl_absorpt_coefficient_mu 0.075
_exptl_crystal_colour Colorless
_exptl_crystal_density_diffrn 1.145
_exptl_crystal_density_method 'not measured'
_exptl_crystal_description needle
_exptl_crystal_F_000 1024
_exptl_crystal_size_max 0.4
_exptl_crystal_size_mid 0.3
_exptl_crystal_size_min 0.2
_refine_diff_density_max 0.244
_refine_diff_density_min -0.254
_refine_diff_density_rms 0.060
_refine_ls_abs_structure_details 'Flack H D (1983), Acta Cryst. A39, 876-881'
_refine_ls_abs_structure_Flack -2(4)
_refine_ls_extinction_method none
_refine_ls_goodness_of_fit_ref 0.995
_refine_ls_hydrogen_treatment mixed
_refine_ls_matrix_type full
_refine_ls_number_parameters 306
_refine_ls_number_reflns 2957
_refine_ls_number_restraints 0
_refine_ls_restrained_S_all 0.995
_refine_ls_R_factor_all 0.2021
_refine_ls_R_factor_gt 0.0666
_refine_ls_shift/su_max 0.365
_refine_ls_shift/su_mean 0.015
_refine_ls_structure_factor_coef Fsqd
_refine_ls_weighting_details 'calc w=1/[\s^2^(Fo^2^)+(0.1000P)^2^+0.1500P] where P=(Fo^2^+2Fc^2^)/3'
_refine_ls_weighting_scheme calc
_refine_ls_wR_factor_gt 0.1594
_refine_ls_wR_factor_ref 0.2176
_reflns_number_gt 1268
_reflns_number_total 2957
_reflns_threshold_expression >2sigma(I)
_cod_data_source_file np0497649si20041010_033638.cif
_cod_data_source_block q
_cod_depositor_comments
;
The following automatic conversions were performed:

'_chemical_melting_point' value '533-534K' was changed to '533.5(5)'
- the average value was taken and precision was estimated.

Automatic conversion script
Id: cif_fix_values 1715 2011-07-08 13:25:40Z adriana 

The following automatic conversions were performed:

'_symmetry_cell_setting' tag value 'Othorhombic' was replaced with
'orthorhombic' value as specified in the replacement file
'/home/robertas/cod-tools/perl-scripts/inputs/replacement_values.lst'.

Automatic conversion script
Id: cif_fix_values 3143 2015-03-26 13:38:13Z robertas 
;
_cod_original_sg_symbol_H-M P2(1)2(1)2(1)
_cod_database_code 1506444

loop_
_symmetry_equiv_pos_as_xyz
'x, y, z'
'-x+1/2, -y, z+1/2'
'-x, y+1/2, -z+1/2'
'x+1/2, -y+1/2, -z'

loop_
_atom_site_label
_atom_site_type_symbol
_atom_site_fract_x
_atom_site_fract_y
_atom_site_fract_z
_atom_site_U_iso_or_equiv
_atom_site_adp_type
_atom_site_occupancy
_atom_site_symmetry_multiplicity
_atom_site_calc_flag
_atom_site_refinement_flags
OW O 0.8331(6) 0.2424(5) 1.2802(4) 0.0654(18) Uani 1 1 d .
O1 O 0.3469(5) 0.2824(4) 0.9314(3) 0.0689(17) Uani 1 1 d .
H1A H 0.3766 0.3301 0.9142 0.103 Uiso 1 1 calc R
O2 O 0.6652(5) 0.2820(5) 1.1707(3) 0.082(2) Uani 1 1 d .
H2A H 0.6739 0.2770 1.1215 0.123 Uiso 1 1 calc R
O3 O 0.5691(5) -0.0988(3) 1.6909(3) 0.0644(17) Uani 1 1 d .
H3A H 0.6017 -0.1270 1.6540 0.097 Uiso 1 1 calc R
N N 0.4496(5) 0.0872(4) 1.7270(3) 0.0420(15) Uani 1 1 d .
C1 C 0.2767(7) 0.2035(5) 1.1417(4) 0.050(2) Uani 1 1 d .
H1B H 0.2415 0.1466 1.1610 0.061 Uiso 1 1 calc R
H1C H 0.2244 0.2535 1.1576 0.061 Uiso 1 1 calc R
C2 C 0.2843(7) 0.2005(6) 1.0492(5) 0.057(2) Uani 1 1 d .
H2B H 0.3320 0.1480 1.0328 0.069 Uiso 1 1 calc R
H2C H 0.2050 0.1930 1.0268 0.069 Uiso 1 1 calc R
C3 C 0.3390(7) 0.2867(5) 1.0165(4) 0.047(2) Uani 1 1 d .
H3B H 0.2878 0.3388 1.0312 0.056 Uiso 1 1 calc R
C4 C 0.4620(7) 0.3020(5) 1.0537(4) 0.045(2) Uani 1 1 d .
H4A H 0.5147 0.2521 1.0383 0.054 Uiso 1 1 calc R
H4B H 0.4956 0.3590 1.0335 0.054 Uiso 1 1 calc R
C5 C 0.4515(6) 0.3062(5) 1.1455(4) 0.0378(18) Uani 1 1 d .
H5A H 0.3919 0.3540 1.1563 0.045 Uiso 1 1 calc R
C6 C 0.5658(7) 0.3400(5) 1.1871(4) 0.048(2) Uani 1 1 d .
H6A H 0.5842 0.4013 1.1657 0.057 Uiso 1 1 calc R
C7 C 0.5478(7) 0.3488(5) 1.2792(4) 0.050(2) Uani 1 1 d .
H7A H 0.6232 0.3644 1.3046 0.060 Uiso 1 1 calc R
H7B H 0.4920 0.3982 1.2902 0.060 Uiso 1 1 calc R
C8 C 0.5015(6) 0.2615(5) 1.3150(4) 0.0438(19) Uani 1 1 d .
H8A H 0.5607 0.2129 1.3060 0.053 Uiso 1 1 calc R
C9 C 0.3846(6) 0.2331(5) 1.2735(4) 0.0420(18) Uani 1 1 d .
H9A H 0.3307 0.2857 1.2791 0.050 Uiso 1 1 calc R
C10 C 0.3982(7) 0.2167(5) 1.1824(4) 0.0401(18) Uani 1 1 d .
C11 C 0.3323(8) 0.1567(5) 1.3271(4) 0.055(2) Uani 1 1 d .
H11A H 0.3548 0.0963 1.3072 0.066 Uiso 1 1 calc R
H11B H 0.2460 0.1606 1.3294 0.066 Uiso 1 1 calc R
C12 C 0.3882(7) 0.1757(5) 1.4110(4) 0.0443(19) Uani 1 1 d .
C13 C 0.3810(7) 0.1225(5) 1.4756(4) 0.047(2) Uani 1 1 d .
C14 C 0.4650(7) 0.2605(5) 1.4051(4) 0.046(2) Uani 1 1 d .
H14A H 0.4145 0.3143 1.4153 0.056 Uiso 1 1 calc R
C15 C 0.5637(8) 0.2600(6) 1.4667(4) 0.063(2) Uani 1 1 d .
H15A H 0.6015 0.3200 1.4687 0.075 Uiso 1 1 calc R
H15B H 0.6236 0.2150 1.4518 0.075 Uiso 1 1 calc R
C16 C 0.5107(7) 0.2360(5) 1.5506(4) 0.056(2) Uani 1 1 d .
H16A H 0.5749 0.2345 1.5899 0.067 Uiso 1 1 calc R
H16B H 0.4565 0.2848 1.5665 0.067 Uiso 1 1 calc R
C17 C 0.4439(7) 0.1448(5) 1.5542(4) 0.0423(19) Uani 1 1 d .
H17A H 0.3811 0.1528 1.5949 0.051 Uiso 1 1 calc R
C18 C 0.3009(7) 0.0392(5) 1.4739(4) 0.055(2) Uani 1 1 d .
H18A H 0.2673 0.0324 1.4207 0.083 Uiso 1 1 calc R
H18B H 0.2379 0.0468 1.5127 0.083 Uiso 1 1 calc R
H18C H 0.3465 -0.0146 1.4871 0.083 Uiso 1 1 calc R
C19 C 0.4766(7) 0.1298(5) 1.1659(4) 0.057(2) Uani 1 1 d .
H19A H 0.4396 0.0769 1.1899 0.085 Uiso 1 1 calc R
H19B H 0.5543 0.1385 1.1891 0.085 Uiso 1 1 calc R
H19C H 0.4840 0.1206 1.1085 0.085 Uiso 1 1 calc R
C20 C 0.5217(7) 0.0619(5) 1.5839(4) 0.046(2) Uani 1 1 d .
H20A H 0.4726 0.0067 1.5775 0.055 Uiso 1 1 calc R
C21 C 0.6323(7) 0.0478(6) 1.5312(5) 0.072(3) Uani 1 1 d .
H21A H 0.6760 -0.0046 1.5505 0.109 Uiso 1 1 calc R
H21B H 0.6819 0.1014 1.5340 0.109 Uiso 1 1 calc R
H21C H 0.6084 0.0376 1.4761 0.109 Uiso 1 1 calc R
C22 C 0.5548(7) 0.0679(5) 1.6746(4) 0.0435(19) Uani 1 1 d .
H22A H 0.6063 0.1220 1.6795 0.052 Uiso 1 1 calc R
C23 C 0.6306(7) -0.0139(5) 1.7044(5) 0.057(2) Uani 1 1 d .
H23A H 0.7062 -0.0148 1.6747 0.068 Uiso 1 1 calc R
C24 C 0.6563(8) -0.0078(6) 1.7945(5) 0.067(3) Uani 1 1 d .
H24A H 0.6943 -0.0644 1.8118 0.081 Uiso 1 1 calc R
H24B H 0.7121 0.0421 1.8038 0.081 Uiso 1 1 calc R
C25 C 0.5481(7) 0.0079(5) 1.8452(4) 0.053(2) Uani 1 1 d .
H25A H 0.4950 -0.0450 1.8380 0.063 Uiso 1 1 calc R
C26 C 0.4844(8) 0.0923(5) 1.8133(5) 0.059(2) Uani 1 1 d .
H26A H 0.4132 0.1022 1.8456 0.070 Uiso 1 1 calc R
H26B H 0.5358 0.1452 1.8208 0.070 Uiso 1 1 calc R
C27 C 0.5753(9) 0.0176(7) 1.9368(5) 0.086(3) Uani 1 1 d .
H27A H 0.6147 -0.0369 1.9558 0.129 Uiso 1 1 calc R
H27B H 0.5020 0.0258 1.9660 0.129 Uiso 1 1 calc R
H27C H 0.6259 0.0699 1.9454 0.129 Uiso 1 1 calc R
C28 C 0.3507(7) 0.0227(5) 1.7177(4) 0.055(2) Uani 1 1 d .
H28A H 0.2873 0.0396 1.7539 0.082 Uiso 1 1 calc R
H28B H 0.3774 -0.0383 1.7303 0.082 Uiso 1 1 calc R
H28C H 0.3222 0.0245 1.6628 0.082 Uiso 1 1 calc R
H1 H 0.882(10) 0.287(7) 1.276(6) 0.11(5) Uiso 1 1 d .
H2 H 0.80(3) 0.19(2) 1.286(15) 0.6(2) Uiso 1 1 d .

loop_
_atom_site_aniso_label
_atom_site_aniso_U_11
_atom_site_aniso_U_22
_atom_site_aniso_U_33
_atom_site_aniso_U_23
_atom_site_aniso_U_13
_atom_site_aniso_U_12
OW 0.080(5) 0.062(4) 0.054(4) -0.001(3) -0.007(3) -0.015(4)
O1 0.090(4) 0.076(4) 0.041(3) 0.014(3) -0.015(3) -0.015(4)
O2 0.041(3) 0.154(6) 0.051(3) -0.012(4) 0.002(3) -0.005(4)
O3 0.081(4) 0.045(3) 0.068(4) -0.012(3) 0.009(3) 0.008(3)
N 0.048(4) 0.037(3) 0.040(3) -0.001(3) 0.000(3) -0.007(3)
C1 0.044(5) 0.057(5) 0.050(5) 0.009(4) -0.002(4) -0.020(4)
C2 0.051(5) 0.069(6) 0.053(5) 0.015(5) -0.022(5) -0.017(5)
C3 0.043(4) 0.062(5) 0.036(5) 0.014(4) -0.001(4) -0.006(4)
C4 0.056(5) 0.052(5) 0.028(4) 0.014(3) -0.002(4) -0.005(4)
C5 0.035(4) 0.035(4) 0.044(4) -0.003(3) 0.007(4) -0.003(4)
C6 0.048(5) 0.061(5) 0.035(4) 0.003(4) -0.003(4) -0.017(5)
C7 0.048(5) 0.053(5) 0.049(5) -0.002(4) -0.001(4) -0.022(4)
C8 0.049(5) 0.044(5) 0.038(4) -0.004(4) -0.002(4) -0.011(4)
C9 0.036(4) 0.039(4) 0.051(4) -0.002(4) 0.008(4) -0.003(4)
C10 0.050(5) 0.039(4) 0.032(4) -0.002(3) 0.004(4) -0.004(4)
C11 0.070(6) 0.060(5) 0.036(4) 0.008(4) 0.006(4) -0.018(5)
C12 0.046(5) 0.046(4) 0.041(4) -0.001(4) 0.010(4) -0.015(4)
C13 0.061(5) 0.034(4) 0.044(4) -0.003(4) 0.018(4) -0.014(4)
C14 0.062(5) 0.045(5) 0.032(4) -0.006(4) 0.003(4) -0.001(4)
C15 0.085(6) 0.063(6) 0.039(4) 0.001(4) 0.004(5) -0.032(5)
C16 0.078(6) 0.046(5) 0.045(5) -0.004(4) -0.003(4) -0.014(5)
C17 0.054(5) 0.047(4) 0.027(4) -0.003(3) 0.012(4) -0.008(4)
C18 0.064(5) 0.044(5) 0.058(5) 0.007(4) 0.004(5) -0.008(4)
C19 0.075(6) 0.053(5) 0.042(5) -0.003(4) -0.013(4) 0.005(5)
C20 0.047(5) 0.042(5) 0.048(5) -0.007(4) 0.006(4) -0.007(4)
C21 0.071(7) 0.074(6) 0.072(6) -0.001(5) 0.040(6) 0.002(5)
C22 0.043(5) 0.045(5) 0.043(4) -0.005(4) 0.006(4) -0.002(4)
C23 0.042(5) 0.061(6) 0.068(6) 0.008(5) 0.003(4) 0.008(5)
C24 0.064(6) 0.057(6) 0.081(7) 0.006(5) -0.024(6) -0.004(5)
C25 0.055(5) 0.056(5) 0.048(5) 0.001(4) -0.014(4) 0.002(5)
C26 0.072(6) 0.059(5) 0.044(5) -0.010(4) -0.008(5) -0.008(5)
C27 0.099(8) 0.096(7) 0.062(6) -0.004(5) -0.026(6) 0.002(7)
C28 0.053(5) 0.064(5) 0.048(5) 0.004(4) 0.000(4) 0.006(5)

loop_
_atom_type_symbol
_atom_type_description
_atom_type_scat_dispersion_real
_atom_type_scat_dispersion_imag
_atom_type_scat_source
C C 0.0033 0.0016 'International Tables Vol C Tables 4.2.6.8 and 6.1.1.4'
H H 0.0000 0.0000 'International Tables Vol C Tables 4.2.6.8 and 6.1.1.4'
N N 0.0061 0.0033 'International Tables Vol C Tables 4.2.6.8 and 6.1.1.4'
O O 0.0106 0.0060 'International Tables Vol C Tables 4.2.6.8 and 6.1.1.4'

loop_
_geom_angle_atom_site_label_1
_geom_angle_atom_site_label_2
_geom_angle_atom_site_label_3
_geom_angle
H1 OW H2 170(10)
C3 O1 H1A 109.5
C6 O2 H2A 109.5
C23 O3 H3A 109.5
C28 N C26 109.5(6)
C28 N C22 114.8(5)
C26 N C22 111.1(6)
C2 C1 C10 113.0(7)
C2 C1 H1B 109.0
C10 C1 H1B 109.0
C2 C1 H1C 109.0
C10 C1 H1C 109.0
H1B C1 H1C 107.8
C3 C2 C1 111.1(6)
C3 C2 H2B 109.4
C1 C2 H2B 109.4
C3 C2 H2C 109.4
C1 C2 H2C 109.4
H2B C2 H2C 108.0
O1 C3 C2 110.4(6)
O1 C3 C4 110.5(6)
C2 C3 C4 110.3(6)
O1 C3 H3B 108.5
C2 C3 H3B 108.5
C4 C3 H3B 108.5
C5 C4 C3 109.7(6)
C5 C4 H4A 109.7
C3 C4 H4A 109.7
C5 C4 H4B 109.7
C3 C4 H4B 109.7
H4A C4 H4B 108.2
C4 C5 C6 113.1(6)
C4 C5 C10 112.7(6)
C6 C5 C10 114.5(6)
C4 C5 H5A 105.1
C6 C5 H5A 105.1
C10 C5 H5A 105.1
O2 C6 C5 112.3(6)
O2 C6 C7 109.8(7)
C5 C6 C7 111.0(6)
O2 C6 H6A 107.9
C5 C6 H6A 107.9
C7 C6 H6A 107.9
C8 C7 C6 111.4(6)
C8 C7 H7A 109.4
C6 C7 H7A 109.4
C8 C7 H7B 109.4
C6 C7 H7B 109.4
H7A C7 H7B 108.0
C7 C8 C9 110.5(6)
C7 C8 C14 118.7(6)
C9 C8 C14 101.6(6)
C7 C8 H8A 108.5
C9 C8 H8A 108.5
C14 C8 H8A 108.5
C10 C9 C8 113.3(6)
C10 C9 C11 119.4(6)
C8 C9 C11 105.3(6)
C10 C9 H9A 106.0
C8 C9 H9A 106.0
C11 C9 H9A 106.0
C1 C10 C9 111.2(6)
C1 C10 C5 106.0(6)
C9 C10 C5 106.9(6)
C1 C10 C19 108.8(6)
C9 C10 C19 110.7(6)
C5 C10 C19 113.1(6)
C9 C11 C12 103.3(6)
C9 C11 H11A 111.1
C12 C11 H11A 111.1
C9 C11 H11B 111.1
C12 C11 H11B 111.1
H11A C11 H11B 109.1
C13 C12 C14 124.5(7)
C13 C12 C11 126.4(6)
C14 C12 C11 108.8(6)
C12 C13 C18 119.5(7)
C12 C13 C17 122.6(6)
C18 C13 C17 117.8(6)
C15 C14 C12 112.0(6)
C15 C14 C8 117.2(6)
C12 C14 C8 102.8(6)
C15 C14 H14A 108.2
C12 C14 H14A 108.2
C8 C14 H14A 108.2
C14 C15 C16 108.9(6)
C14 C15 H15A 109.9
C16 C15 H15A 109.9
C14 C15 H15B 109.9
C16 C15 H15B 109.9
H15A C15 H15B 108.3
C17 C16 C15 114.9(6)
C17 C16 H16A 108.6
C15 C16 H16A 108.6
C17 C16 H16B 108.5
C15 C16 H16B 108.5
H16A C16 H16B 107.5
C13 C17 C16 112.5(6)
C13 C17 C20 111.3(6)
C16 C17 C20 114.1(6)
C13 C17 H17A 106.1
C16 C17 H17A 106.1
C20 C17 H17A 106.1
C13 C18 H18A 109.5
C13 C18 H18B 109.5
H18A C18 H18B 109.5
C13 C18 H18C 109.5
H18A C18 H18C 109.5
H18B C18 H18C 109.5
C10 C19 H19A 109.5
C10 C19 H19B 109.5
H19A C19 H19B 109.5
C10 C19 H19C 109.5
H19A C19 H19C 109.5
H19B C19 H19C 109.5
C21 C20 C22 111.3(6)
C21 C20 C17 112.2(6)
C22 C20 C17 113.2(6)
C21 C20 H20A 106.5
C22 C20 H20A 106.5
C17 C20 H20A 106.5
C20 C21 H21A 109.5
C20 C21 H21B 109.5
H21A C21 H21B 109.5
C20 C21 H21C 109.5
H21A C21 H21C 109.5
H21B C21 H21C 109.5
N C22 C20 112.5(6)
N C22 C23 113.3(6)
C20 C22 C23 113.5(6)
N C22 H22A 105.5
C20 C22 H22A 105.5
C23 C22 H22A 105.5
O3 C23 C24 107.2(7)
O3 C23 C22 110.5(6)
C24 C23 C22 111.9(7)
O3 C23 H23A 109.1
C24 C23 H23A 109.1
C22 C23 H23A 109.1
C25 C24 C23 113.8(7)
C25 C24 H24A 108.8
C23 C24 H24A 108.8
C25 C24 H24B 108.8
C23 C24 H24B 108.8
H24A C24 H24B 107.7
C24 C25 C26 108.3(7)
C24 C25 C27 113.7(7)
C26 C25 C27 110.9(7)
C24 C25 H25A 107.9
C26 C25 H25A 107.9
C27 C25 H25A 107.9
N C26 C25 114.7(6)
N C26 H26A 108.6
C25 C26 H26A 108.6
N C26 H26B 108.6
C25 C26 H26B 108.6
H26A C26 H26B 107.6
C25 C27 H27A 109.5
C25 C27 H27B 109.5
H27A C27 H27B 109.5
C25 C27 H27C 109.5
H27A C27 H27C 109.5
H27B C27 H27C 109.5
N C28 H28A 109.5
N C28 H28B 109.5
H28A C28 H28B 109.5
N C28 H28C 109.5
H28A C28 H28C 109.5
H28B C28 H28C 109.5

loop_
_geom_bond_atom_site_label_1
_geom_bond_atom_site_label_2
_geom_bond_distance
OW H1 0.85(11)
OW H2 0.8(3)
O1 C3 1.408(8)
O1 H1A 0.8200
O2 C6 1.424(9)
O2 H2A 0.8200
O3 C23 1.431(9)
O3 H3A 0.8200
N C28 1.460(9)
N C26 1.479(9)
N C22 1.489(9)
C1 C2 1.529(9)
C1 C10 1.531(10)
C1 H1B 0.9700
C1 H1C 0.9700
C2 C3 1.497(10)
C2 H2B 0.9700
C2 H2C 0.9700
C3 C4 1.525(10)
C3 H3B 0.9800
C4 C5 1.522(9)
C4 H4A 0.9700
C4 H4B 0.9700
C5 C6 1.535(10)
C5 C10 1.556(9)
C5 H5A 0.9800
C6 C7 1.539(10)
C6 H6A 0.9800
C7 C8 1.494(10)
C7 H7A 0.9700
C7 H7B 0.9700
C8 C9 1.534(9)
C8 C14 1.542(9)
C8 H8A 0.9800
C9 C10 1.530(9)
C9 C11 1.537(9)
C9 H9A 0.9800
C10 C19 1.563(10)
C11 C12 1.543(10)
C11 H11A 0.9700
C11 H11B 0.9700
C12 C13 1.320(9)
C12 C14 1.506(10)
C13 C18 1.508(9)
C13 C17 1.512(10)
C14 C15 1.503(10)
C14 H14A 0.9800
C15 C16 1.546(9)
C15 H15A 0.9700
C15 H15B 0.9700
C16 C17 1.524(10)
C16 H16A 0.9700
C16 H16B 0.9700
C17 C20 1.567(10)
C17 H17A 0.9800
C18 H18A 0.9600
C18 H18B 0.9600
C18 H18C 0.9600
C19 H19A 0.9600
C19 H19B 0.9600
C19 H19C 0.9600
C20 C21 1.528(10)
C20 C22 1.543(10)
C20 H20A 0.9800
C21 H21A 0.9600
C21 H21B 0.9600
C21 H21C 0.9600
C22 C23 1.542(10)
C22 H22A 0.9800
C23 C24 1.516(11)
C23 H23A 0.9800
C24 C25 1.491(11)
C24 H24A 0.9700
C24 H24B 0.9700
C25 C26 1.514(10)
C25 C27 1.549(10)
C25 H25A 0.9800
C26 H26A 0.9700
C26 H26B 0.9700
C27 H27A 0.9600
C27 H27B 0.9600
C27 H27C 0.9600
C28 H28A 0.9600
C28 H28B 0.9600
C28 H28C 0.9600

loop_
_geom_torsion_atom_site_label_1
_geom_torsion_atom_site_label_2
_geom_torsion_atom_site_label_3
_geom_torsion_atom_site_label_4
_geom_torsion
C10 C1 C2 C3 -58.3(9)
C1 C2 C3 O1 179.2(7)
C1 C2 C3 C4 56.8(9)
O1 C3 C4 C5 -179.8(6)
C2 C3 C4 C5 -57.5(8)
C3 C4 C5 C6 -168.7(6)
C3 C4 C5 C10 59.5(8)
C4 C5 C6 O2 -60.3(8)
C10 C5 C6 O2 70.7(8)
C4 C5 C6 C7 176.4(6)
C10 C5 C6 C7 -52.7(8)
O2 C6 C7 C8 -71.3(8)
C5 C6 C7 C8 53.5(9)
C6 C7 C8 C9 -56.8(8)
C6 C7 C8 C14 -173.4(7)
C7 C8 C9 C10 60.2(8)
C14 C8 C9 C10 -172.9(6)
C7 C8 C9 C11 -167.6(6)
C14 C8 C9 C11 -40.8(7)
C2 C1 C10 C9 171.8(6)
C2 C1 C10 C5 55.9(8)
C2 C1 C10 C19 -66.0(8)
C8 C9 C10 C1 -171.1(6)
C11 C9 C10 C1 64.0(9)
C8 C9 C10 C5 -55.8(8)
C11 C9 C10 C5 179.3(6)
C8 C9 C10 C19 67.8(8)
C11 C9 C10 C19 -57.1(9)
C4 C5 C10 C1 -57.3(8)
C6 C5 C10 C1 171.5(6)
C4 C5 C10 C9 -176.1(6)
C6 C5 C10 C9 52.8(8)
C4 C5 C10 C19 61.8(8)
C6 C5 C10 C19 -69.3(7)
C10 C9 C11 C12 152.9(7)
C8 C9 C11 C12 24.3(8)
C9 C11 C12 C13 -172.0(8)
C9 C11 C12 C14 1.7(8)
C14 C12 C13 C18 -179.8(7)
C11 C12 C13 C18 -7.2(12)
C14 C12 C13 C17 4.3(12)
C11 C12 C13 C17 177.0(7)
C13 C12 C14 C15 20.5(10)
C11 C12 C14 C15 -153.3(7)
C13 C12 C14 C8 147.2(8)
C11 C12 C14 C8 -26.6(8)
C7 C8 C14 C15 -74.7(9)
C9 C8 C14 C15 164.0(7)
C7 C8 C14 C12 162.1(6)
C9 C8 C14 C12 40.7(7)
C12 C14 C15 C16 -48.4(8)
C8 C14 C15 C16 -166.8(6)
C14 C15 C16 C17 57.0(9)
C12 C13 C17 C16 2.3(11)
C18 C13 C17 C16 -173.6(7)
C12 C13 C17 C20 -127.1(8)
C18 C13 C17 C20 56.9(8)
C15 C16 C17 C13 -33.3(9)
C15 C16 C17 C20 94.6(8)
C13 C17 C20 C21 71.4(8)
C16 C17 C20 C21 -57.2(8)
C13 C17 C20 C22 -161.6(6)
C16 C17 C20 C22 69.8(8)
C28 N C22 C20 55.0(8)
C26 N C22 C20 179.9(6)
C28 N C22 C23 -75.5(8)
C26 N C22 C23 49.4(8)
C21 C20 C22 N 176.6(6)
C17 C20 C22 N 49.1(8)
C21 C20 C22 C23 -53.0(8)
C17 C20 C22 C23 179.6(6)
N C22 C23 O3 72.0(8)
C20 C22 C23 O3 -58.0(8)
N C22 C23 C24 -47.3(9)
C20 C22 C23 C24 -177.3(7)
O3 C23 C24 C25 -70.5(9)
C22 C23 C24 C25 50.7(10)
C23 C24 C25 C26 -54.2(9)
C23 C24 C25 C27 -177.9(7)
C28 N C26 C25 72.0(9)
C22 N C26 C25 -55.8(9)
C24 C25 C26 N 57.4(9)
C27 C25 C26 N -177.2(7)

loop_
_cod_related_entry_id
_cod_related_entry_database
_cod_related_entry_code
1 ChemSpider 21194005
